data_7029525
loop_
_publ_author_name
'Rodr\'iguez-Castillo, Mar\'ia'
'Laurencin, Danielle'
'Tielens, Frederik'
'van der Lee, Arie'
'Cl\'ement, S\'ebastien'
'Guari, Yannick'
'Richeter, S\'ebastien'

_publ_section_title
;
 Reactivity of gold nanoparticles towards N-heterocyclic carbenes.
;
_journal_issue 16
_journal_name_full 'Dalton transactions (Cambridge, England : 2003)'
_journal_page_first 5978
_journal_page_last 5982
_journal_paper_doi 10.1039/c3dt53579g
_journal_volume 43
_journal_year 2014
_chemical_formula_moiety 'C18 H20 Au N4, B F4'
_chemical_formula_sum 'C18 H20 Au B F4 N4'
_chemical_formula_weight 576.16
_space_group_IT_number 15
_symmetry_cell_setting monoclinic
_symmetry_space_group_name_Hall '-C 2yc'
_symmetry_space_group_name_H-M 'C 1 2/c 1'
_atom_sites_solution_hydrogens difmap
_atom_sites_solution_primary iterative
_cell_angle_alpha 90
_cell_angle_beta 96.293(3)
_cell_angle_gamma 90
_cell_formula_units_Z 4
_cell_length_a 11.3094(4)
_cell_length_b 10.2265(5)
_cell_length_c 16.5844(5)
_cell_measurement_reflns_used 2672
_cell_measurement_temperature 175
_cell_measurement_theta_max 26.1310
_cell_measurement_theta_min 2.6860
_cell_volume 1906.52(13)
_computing_cell_refinement
;
CrysAlisPro, Agilent Technologies,
Version 1.171.36.24 (release 03-12-2012 CrysAlis171 .NET)
(compiled Dec  3 2012,18:21:49)
;
_computing_data_collection
;
CrysAlisPro, Agilent Technologies,
Version 1.171.36.24 (release 03-12-2012 CrysAlis171 .NET)
(compiled Dec  3 2012,18:21:49)
;
_computing_data_reduction
;
CrysAlisPro, Agilent Technologies,
Version 1.171.36.24 (release 03-12-2012 CrysAlis171 .NET)
(compiled Dec  3 2012,18:21:49)
;
_computing_molecular_graphics 'CAMERON (Watkin et al., 1996)'
_computing_publication_material 'CRYSTALS (Betteridge et al., 2003)'
_computing_structure_refinement 'CRYSTALS (Betteridge et al., 2003)'
_computing_structure_solution 'Superflip (Palatinus & Chapuis, 2007)'
_diffrn_ambient_temperature 175
_diffrn_detector_area_resol_mean 16.0143
_diffrn_measured_fraction_theta_full 0.985
_diffrn_measured_fraction_theta_max 0.910
_diffrn_measurement_details
;
  1 omega   42.00   83.00   1.0000    5.1800
omega____ theta____ kappa____ phi______ frames
    -       15.4892  179.0000  -30.0000 41

  2 omega  -54.00   77.00   1.0000    5.1800
omega____ theta____ kappa____ phi______ frames
    -       15.4892    0.0000 -120.0000 131

  3 omega  -21.00    8.00   1.0000    5.1800
omega____ theta____ kappa____ phi______ frames
    -      -16.4267  -99.0000  -60.0000 29

  4 omega  -25.00    4.00   1.0000    5.1800
omega____ theta____ kappa____ phi______ frames
    -       15.4892  -99.0000   30.0000 29

  5 omega   -1.00   83.00   1.0000    5.1800
omega____ theta____ kappa____ phi______ frames
    -       15.4892   57.0000   60.0000 84

  6 omega  -49.00   18.00   1.0000    5.1800
omega____ theta____ kappa____ phi______ frames
    -      -16.4267   87.0000  168.0000 67

  7 omega  -25.00   23.00   1.0000    5.1800
omega____ theta____ kappa____ phi______ frames
    -      -16.4267  -99.0000 -180.0000 48

  8 omega  -35.00   53.00   1.0000    5.1800
omega____ theta____ kappa____ phi______ frames
    -      -16.4267   38.0000  120.0000 88

;
_diffrn_measurement_device Area
_diffrn_measurement_device_type 'Xcalibur, Sapphire3, Gemini'
_diffrn_measurement_method '\w scans'
_diffrn_orient_matrix_UB_11 0.0595957000
_diffrn_orient_matrix_UB_12 -0.0204963000
_diffrn_orient_matrix_UB_13 0.0106689000
_diffrn_orient_matrix_UB_21 0.0207971000
_diffrn_orient_matrix_UB_22 0.0585095000
_diffrn_orient_matrix_UB_23 -0.0166033000
_diffrn_orient_matrix_UB_31 0.0001911000
_diffrn_orient_matrix_UB_32 0.0311304000
_diffrn_orient_matrix_UB_33 0.0382093000
_diffrn_radiation_monochromator graphite
_diffrn_radiation_source 'Enhance (Mo) X-ray Source'
_diffrn_radiation_type 'Mo K\a'
_diffrn_radiation_wavelength 0.71073
_diffrn_reflns_av_R_equivalents 0.041
_diffrn_reflns_av_sigmaI/netI 0.0593
_diffrn_reflns_limit_h_max 15
_diffrn_reflns_limit_h_min -15
_diffrn_reflns_limit_k_max 13
_diffrn_reflns_limit_k_min -13
_diffrn_reflns_limit_l_max 20
_diffrn_reflns_limit_l_min -22
_diffrn_reflns_number 10799
_diffrn_reflns_theta_full 25.188
_diffrn_reflns_theta_max 29.288
_diffrn_reflns_theta_min 2.471
_exptl_absorpt_coefficient_mu 7.765
_exptl_absorpt_correction_T_max 1.00000
_exptl_absorpt_correction_T_min 0.37462
_exptl_absorpt_correction_type multi-scan
_exptl_absorpt_process_details
;
CrysAlisPro, Agilent Technologies,
Version 1.171.36.24 (release 03-12-2012 CrysAlis171 .NET)
(compiled Dec  3 2012,18:21:49)
Empirical absorption correction using spherical harmonics,
 implemented in SCALE3 ABSPACK scaling algorithm.
;
_exptl_crystal_colour 'yellow transparent'
_exptl_crystal_density_diffrn 2.007
_exptl_crystal_density_method 'not measured'
_exptl_crystal_description prism
_exptl_crystal_F_000 1104
_exptl_crystal_size_max 0.200
_exptl_crystal_size_mid 0.150
_exptl_crystal_size_min 0.100
_refine_diff_density_max 1.22
_refine_diff_density_min -1.96
_refine_ls_extinction_method None
_refine_ls_goodness_of_fit_ref 0.9482
_refine_ls_hydrogen_treatment mixed
_refine_ls_matrix_type full
_refine_ls_number_parameters 147
_refine_ls_number_reflns 2379
_refine_ls_number_restraints 0
_refine_ls_R_factor_all 0.0517
_refine_ls_R_factor_gt 0.0350
_refine_ls_shift/su_max 0.0005368
_refine_ls_shift/su_mean 0.0000427
_refine_ls_structure_factor_coef Fsqd
_refine_ls_weighting_details
;
 Method= Modified Sheldrick 
 w=1/[\s^2^(F^2^) + ( 0.02P)^2^ +10.99P] 
 ,where P=(max(Fo^2^,0) + 2Fc^2^)/3 
;
_refine_ls_weighting_scheme calc
_refine_ls_wR_factor_all 0.0697
_refine_ls_wR_factor_gt 0.0614
_refine_ls_wR_factor_ref 0.0697
_reflns_limit_h_max 15
_reflns_limit_h_min -15
_reflns_limit_k_max 13
_reflns_limit_k_min 0
_reflns_limit_l_max 22
_reflns_limit_l_min 0
_reflns_number_gt 1839
_reflns_number_total 2379
_reflns_threshold_expression I>2.0\s(I)
_oxford_diffrn_Wilson_B_factor 3.01
_oxford_diffrn_Wilson_scale 0.69
_oxford_refine_ls_r_factor_ref 0.0517
_oxford_refine_ls_scale 2.194(13)
_oxford_reflns_number_all 2379
_oxford_reflns_threshold_expression_ref I>-3.0\s(I)
_cod_data_source_file c3dt53579g.txt
_cod_data_source_block 1
_cod_original_sg_symbol_H-M 'C 2/c '
_cod_database_code 7029525
_cell_oxdiff_length_a 11.3055(8)
_cell_oxdiff_length_b 10.2245(7)
_cell_oxdiff_length_c 16.5935(9)
_cell_oxdiff_angle_alpha 89.986(5)
_cell_oxdiff_angle_beta 96.299(5)
_cell_oxdiff_angle_gamma 90.018(6)
_cell_oxdiff_volume 1906.5(2)
_montpellier_reflns_maxres 0.73
_montpellier_reflns_completeness_maxres 91.10
_montpellier_reflns_redundancy_maxres 4.46

loop_
_symmetry_equiv_pos_as_xyz
x,y,z
-x,-y,-z
x+1/2,y+1/2,z
-x+1/2,-y+1/2,-z
x,-y,z+1/2
-x,y,-z+1/2
x+1/2,-y+1/2,z+1/2
-x+1/2,y+1/2,-z+1/2

loop_
_atom_site_label
_atom_site_type_symbol
_atom_site_fract_x
_atom_site_fract_y
_atom_site_fract_z
_atom_site_U_iso_or_equiv
_atom_site_occupancy
_atom_site_adp_type
_atom_site_refinement_flags_posn
_atom_site_refinement_flags_adp
Au1 Au 0.7500 0.7500 0.5000 0.0460 1.0000 Uani S .
C2 C 0.7033(5) 0.9356(5) 0.4716(3) 0.0444 1.0000 Uani . .
N3 N 0.6546(4) 1.0241(5) 0.5190(2) 0.0467 1.0000 Uani . .
C4 C 0.6381(6) 1.0029(7) 0.6042(3) 0.0675 1.0000 Uani . .
C5 C 0.6272(4) 1.1389(6) 0.4768(3) 0.0451 1.0000 Uani . .
C6 C 0.5750(5) 1.2563(6) 0.4968(4) 0.0575 1.0000 Uani . .
C7 C 0.5571(5) 1.3490(6) 0.4362(4) 0.0640 1.0000 Uani . .
C8 C 0.5900(5) 1.3284(6) 0.3590(4) 0.0584 1.0000 Uani . .
C9 C 0.6426(5) 1.2129(5) 0.3388(4) 0.0503 1.0000 Uani . .
C10 C 0.6608(4) 1.1185(5) 0.3990(3) 0.0429 1.0000 Uani . .
N11 N 0.7074(4) 0.9937(4) 0.3988(2) 0.0406 1.0000 Uani . .
C12 C 0.7534(5) 0.9335(5) 0.3288(3) 0.0492 1.0000 Uani . .
B14 B 0.5000 0.6966(9) 0.2500 0.0523 1.0000 Uani S T
H123 H 0.8114 0.9934 0.3086 0.0739 1.0000 Uiso R .
H122 H 0.7917 0.8508 0.3423 0.0742 1.0000 Uiso R .
H121 H 0.6889 0.9225 0.2871 0.0740 1.0000 Uiso R .
H71 H 0.5213 1.4283 0.4472 0.0758 1.0000 Uiso R .
H61 H 0.5528 1.2688 0.5486 0.0693 1.0000 Uiso R .
H81 H 0.5775 1.3959 0.3206 0.0711 1.0000 Uiso R .
H91 H 0.6658 1.1988 0.2869 0.0595 1.0000 Uiso R .
F102 F 0.6182(8) 0.6535(8) 0.2839(8) 0.0872 0.5000 Uani . .
F103 F 0.4284(14) 0.6824(13) 0.3038(9) 0.1288 0.5000 Uani . .
F104 F 0.4736(19) 0.6268(13) 0.1846(7) 0.1417 0.5000 Uani . .
H43 H 0.6734 1.0718 0.6352 0.1080 1.0000 Uiso . .
H42 H 0.6780 0.9212 0.6217 0.1083 1.0000 Uiso . .
H41 H 0.5571 0.9952 0.6083 0.1083 1.0000 Uiso . .
F1010 F 0.510(2) 0.8224(7) 0.2309(13) 0.1262 0.5000 Uani . .

loop_
_atom_site_aniso_label
_atom_site_aniso_U_11
_atom_site_aniso_U_22
_atom_site_aniso_U_33
_atom_site_aniso_U_23
_atom_site_aniso_U_13
_atom_site_aniso_U_12
Au1 0.04373(17) 0.06230(19) 0.03229(15) 0.00509(14) 0.00609(11) -0.01876(15)
C2 0.040(3) 0.061(3) 0.034(3) -0.001(2) 0.007(2) -0.021(2)
N3 0.043(3) 0.070(3) 0.028(2) -0.008(2) 0.0097(19) -0.017(2)
C4 0.062(4) 0.113(5) 0.029(3) -0.005(3) 0.013(3) -0.035(4)
C5 0.028(3) 0.070(4) 0.038(3) -0.011(3) 0.006(2) -0.016(2)
C6 0.034(3) 0.081(4) 0.059(4) -0.030(4) 0.015(2) -0.017(3)
C7 0.048(4) 0.063(4) 0.082(5) -0.018(4) 0.012(3) -0.003(3)
C8 0.047(3) 0.056(4) 0.071(4) -0.005(3) 0.003(3) -0.008(3)
C9 0.043(3) 0.057(3) 0.053(3) -0.004(3) 0.012(3) -0.011(2)
C10 0.035(3) 0.053(3) 0.041(3) -0.006(2) 0.009(2) -0.011(2)
N11 0.041(2) 0.050(2) 0.032(2) -0.0036(18) 0.0108(18) -0.0131(19)
C12 0.058(3) 0.051(3) 0.042(3) -0.004(2) 0.020(3) -0.005(3)
B14 0.061(6) 0.042(4) 0.059(6) 0.0000 0.029(5) 0.0000
F102 0.073(6) 0.065(5) 0.119(9) 0.005(5) -0.010(6) 0.030(4)
F103 0.144(11) 0.132(10) 0.128(11) -0.005(8) 0.094(10) -0.029(9)
F104 0.194(16) 0.143(11) 0.081(8) -0.062(7) -0.015(10) -0.025(12)
F1010 0.076(9) 0.068(5) 0.22(2) 0.093(11) -0.030(12) -0.032(9)

loop_
_atom_type_symbol
_atom_type_scat_dispersion_real
_atom_type_scat_dispersion_imag
_atom_type_scat_Cromer_Mann_a1
_atom_type_scat_Cromer_Mann_b1
_atom_type_scat_Cromer_Mann_a2
_atom_type_scat_Cromer_Mann_b2
_atom_type_scat_Cromer_Mann_a3
_atom_type_scat_Cromer_Mann_b3
_atom_type_scat_Cromer_Mann_a4
_atom_type_scat_Cromer_Mann_b4
_atom_type_scat_Cromer_Mann_c
_atom_type_scat_source
C 0.0033 0.0016 2.3100 20.8439 1.0200 10.2075 1.5886 0.5687 0.8650 51.6512 0.2156 'International Tables Vol C 4.2.6.8 and 6.1.1.4'
H 0.0000 0.0000 0.4930 10.5109 0.3229 26.1257 0.1402 3.1424 0.0408 57.7998 0.0030 'International Tables Vol C 4.2.6.8 and 6.1.1.4'
B 0.0013 0.0007 2.0545 23.2185 1.3326 1.0210 1.0979 60.3498 0.7068 0.1403 -0.1932 'International Tables Vol C 4.2.6.8 and 6.1.1.4'
N 0.0061 0.0033 12.2126 0.0057 3.1322 9.8933 2.0125 28.9975 1.1663 0.5826 -11.5290 'International Tables Vol C 4.2.6.8 and 6.1.1.4'
O 0.0106 0.0060 3.0485 13.2771 2.2868 5.7011 1.5463 0.3239 0.8670 32.9089 0.2508 'International Tables Vol C 4.2.6.8 and 6.1.1.4'
F 0.0171 0.0103 3.5392 10.2825 2.6412 4.2944 1.5170 0.2615 1.0243 26.1476 0.2776 'International Tables Vol C 4.2.6.8 and 6.1.1.4'
Cl 0.1484 0.1585 11.4604 0.0104 7.1964 1.1662 6.2556 18.5194 1.6455 47.7784 -9.5574 'International Tables Vol C 4.2.6.8 and 6.1.1.4'
Au -2.0133 8.8022 16.8819 0.4611 18.5913 8.6216 25.5582 1.4826 5.8600 36.3956 12.0658 'International Tables Vol C 4.2.6.8 and 6.1.1.4'

loop_
_montpellier_diffrn_reflns_class_number
_montpellier_diffrn_reflns_class_d_res_high
_montpellier_diffrn_reflns_class_d_res_low
_montpellier_diffrn_reflns_class_redundancy
_montpellier_diffrn_reflns_class_av_i/ui
_diffrn_reflns_class_av_R_eq
_montpellier_diffrn_reflns_class_completeness_shell
_montpellier_diffrn_reflns_class_cumul_completeness
0 100.0 1.65 7.9 59.48 0.026 99.6 99.60
1 1.64 1.30 6.5 31.66 0.034 100.0 99.80
2 1.30 1.13 5.8 21.85 0.049 100.0 99.87
3 1.13 1.02 4.7 14.69 0.063 100.0 99.90
4 1.02 0.95 4.4 10.32 0.080 100.0 99.92
5 0.95 0.89 4.1 8.45 0.109 100.0 99.93
6 0.89 0.84 3.7 7.02 0.135 100.0 99.94
7 0.84 0.81 3.6 5.32 0.183 100.0 99.95
8 0.81 0.78 2.6 4.37 0.194 96.9 99.60
9 0.78 0.73 1.4 2.42 0.227 52.2 91.10

loop_
_geom_angle_atom_site_label_1
_geom_angle_site_symmetry_1
_geom_angle_atom_site_label_2
_geom_angle_atom_site_label_3
_geom_angle_site_symmetry_3
_geom_angle
_geom_angle_publ_flag
C2 4_666 Au1 C2 . 179.994 yes
Au1 . C2 N3 . 127.4(4) yes
Au1 . C2 N11 . 126.2(4) yes
N3 . C2 N11 . 106.3(5) yes
C2 . N3 C4 . 124.4(5) yes
C2 . N3 C5 . 110.9(4) yes
C4 . N3 C5 . 124.7(5) yes
N3 . C4 H43 . 109.1 no
N3 . C4 H42 . 108.0 no
H43 . C4 H42 . 109.0 no
N3 . C4 H41 . 108.3 no
H43 . C4 H41 . 112.8 no
H42 . C4 H41 . 109.4 no
N3 . C5 C6 . 133.4(5) yes
N3 . C5 C10 . 105.7(5) yes
C6 . C5 C10 . 120.9(5) yes
C5 . C6 C7 . 116.8(5) yes
C5 . C6 H61 . 120.2 no
C7 . C6 H61 . 123.1 no
C6 . C7 C8 . 122.3(6) yes
C6 . C7 H71 . 119.2 no
C8 . C7 H71 . 118.5 no
C7 . C8 C9 . 121.4(6) yes
C7 . C8 H81 . 118.5 no
C9 . C8 H81 . 120.1 no
C8 . C9 C10 . 117.0(5) yes
C8 . C9 H91 . 121.7 no
C10 . C9 H91 . 121.3 no
C5 . C10 C9 . 121.7(5) yes
C5 . C10 N11 . 106.4(5) yes
C9 . C10 N11 . 131.9(5) yes
C10 . N11 C2 . 110.7(4) yes
C10 . N11 C12 . 124.1(4) yes
C2 . N11 C12 . 125.2(4) yes
N11 . C12 H123 . 108.5 no
N11 . C12 H122 . 112.0 no
H123 . C12 H122 . 109.0 no
N11 . C12 H121 . 108.3 no
H123 . C12 H121 . 108.3 no
H122 . C12 H121 . 110.6 no
F102 6_655 B14 F1010 6_655 106.5(12) yes
F102 6_655 B14 F104 6_655 105.7(9) yes
F1010 6_655 B14 F104 6_655 110.4(12) yes
F102 6_655 B14 F103 6_655 108.7(8) yes
F1010 6_655 B14 F103 6_655 110.7(11) yes
F104 6_655 B14 F103 6_655 114.4(10) yes
F102 6_655 B14 F102 . 144.9(10) yes
F1010 6_655 B14 F102 . 107.4(12) yes
F104 6_655 B14 F102 . 53.1(8) yes
F103 6_655 B14 F102 . 67.1(7) yes
F102 6_655 B14 F103 . 67.1(7) yes
F1010 6_655 B14 F103 . 82.3(10) yes
F104 6_655 B14 F103 . 57.4(8) yes
F103 6_655 B14 F103 . 166.9(15) yes
F102 . B14 F103 . 108.7(8) yes
F102 6_655 B14 F104 . 53.1(8) yes
F1010 6_655 B14 F104 . 135.0(13) yes
F104 6_655 B14 F104 . 113.7(14) yes
F103 6_655 B14 F104 . 57.4(8) yes
F102 . B14 F104 . 105.7(9) yes
F102 6_655 B14 F1010 . 107.4(12) yes
F1010 6_655 B14 F1010 . 30.3(16) yes
F104 6_655 B14 F1010 . 135.0(13) yes
F103 6_655 B14 F1010 . 82.3(10) yes
F102 . B14 F1010 . 106.5(12) yes
F103 . B14 F104 . 114.4(10) yes
F103 . B14 F1010 . 110.7(11) yes
F104 . B14 F1010 . 110.4(12) yes
F103 6_655 F102 B14 . 50.7(5) yes
F103 6_655 F102 F104 6_655 103.1(9) yes
B14 . F102 F104 6_655 57.1(6) yes
F102 6_655 F103 F104 6_655 105.7(10) yes
F102 6_655 F103 F1010 6_655 87.2(10) yes
F104 6_655 F103 F1010 6_655 92.7(12) yes
F102 6_655 F103 B14 . 62.2(6) yes
F104 6_655 F103 B14 . 62.4(7) yes
F1010 6_655 F103 B14 . 50.2(8) yes
F102 6_655 F104 F103 6_655 127.4(12) yes
F102 6_655 F104 B14 . 69.9(8) yes
F103 6_655 F104 B14 . 60.1(7) yes
F103 6_655 F1010 B14 . 47.5(5) yes

loop_
_geom_bond_atom_site_label_1
_geom_bond_atom_site_label_2
_geom_bond_site_symmetry_2
_geom_bond_distance
_geom_bond_publ_flag
Au1 C2 4_666 2.013(6) yes
Au1 C2 . 2.013(6) yes
C2 N3 . 1.355(6) yes
C2 N11 . 1.350(6) yes
N3 C4 . 1.463(6) yes
N3 C5 . 1.384(7) yes
C4 H43 . 0.936 no
C4 H42 . 0.979 no
C4 H41 . 0.929 no
C5 C6 . 1.394(8) yes
C5 C10 . 1.400(7) yes
C6 C7 . 1.380(9) yes
C6 H61 . 0.929 no
C7 C8 . 1.388(8) yes
C7 H71 . 0.933 no
C8 C9 . 1.381(8) yes
C8 H81 . 0.939 no
C9 C10 . 1.388(7) yes
C9 H91 . 0.937 no
C10 N11 . 1.381(6) yes
N11 C12 . 1.460(6) yes
C12 H123 . 0.982 no
C12 H122 . 0.965 no
C12 H121 . 0.955 no
B14 F102 6_655 1.461(8) yes
B14 F1010 6_655 1.332(12) yes
B14 F104 6_655 1.305(10) yes
B14 F103 6_655 1.277(9) yes
B14 F102 . 1.461(8) yes
B14 F103 . 1.277(9) yes
B14 F104 . 1.305(10) yes
B14 F1010 . 1.332(12) yes
F102 F103 6_655 1.521(15) yes
F102 F104 6_655 1.244(16) yes
F103 F104 6_655 1.241(16) yes
F103 F1010 6_655 1.718(17) yes
